data_4034854
loop_
_publ_author_name
'Alajarin, Mateo'
'Lopez-Leonardo, Carmen'
'Orenes, Raul-Angel'
'Pastor, Aurelia'
'Sanchez-Andrada, Pilar'
'Vidal, Angel'

_publ_section_title
;
 Exploring the Conversion of Macrocyclic 2,2'-Biaryl Bis(thioureas) into
 Cyclic Monothioureas: An Experimental and Computational Investigation.
;
_journal_issue 22
_journal_name_full 'The Journal of organic chemistry'
_journal_page_first 14022
_journal_page_last 14035
_journal_paper_doi 10.1021/acs.joc.8b02496
_journal_volume 83
_journal_year 2018
_chemical_formula_sum 'C26 H20 N4 S2'
_chemical_formula_weight 452.58
_space_group_IT_number 15
_space_group_name_Hall '-C 2yc'
_space_group_name_H-M_alt 'C 1 2/c 1'
_symmetry_cell_setting monoclinic
_symmetry_space_group_name_H-M 'C 1 2/c 1'
_atom_sites_solution_hydrogens geom
_atom_sites_solution_primary direct
_atom_sites_solution_secondary difmap
_audit_creation_method SHELXL-97
_cell_angle_alpha 90.00
_cell_angle_beta 120.5100(10)
_cell_angle_gamma 90.00
_cell_formula_units_Z 4
_cell_length_a 19.1180(6)
_cell_length_b 9.6242(3)
_cell_length_c 13.9894(4)
_cell_measurement_reflns_used 9400
_cell_measurement_temperature 100(2)
_cell_measurement_theta_max 72.12
_cell_measurement_theta_min 5.32
_cell_volume 2217.59(12)
_computing_cell_refinement 'SAINT V8.27B (Bruker AXS Inc., 2011)'
_computing_data_collection 'APEX 2013.2 (Bruker AXS Inc.)'
_computing_data_reduction 'SAINT V8.27B (Bruker AXS Inc., 2011)'
_computing_molecular_graphics 'Bruker SHELXTL'
_computing_publication_material 'Bruker SHELXTL'
_computing_structure_refinement 'SHELXL-2014 (Sheldrick, 2014)'
_computing_structure_solution 'SHELXL-2014 (Sheldrick, 2014)'
_diffrn_ambient_temperature 100(2)
_diffrn_detector_area_resol_mean 10.4167
_diffrn_measured_fraction_theta_full 0.998
_diffrn_measured_fraction_theta_max 0.999
_diffrn_measurement_device_type 'Bruker D8 QUEST'
_diffrn_measurement_method 'omega + phi scans'
_diffrn_radiation_monochromator multilayer
_diffrn_radiation_source 'high brilliance microfocus sealed tube'
_diffrn_radiation_type CuK\a
_diffrn_radiation_wavelength 1.54178
_diffrn_reflns_av_R_equivalents 0.0417
_diffrn_reflns_av_sigmaI/netI 0.0236
_diffrn_reflns_limit_h_max 23
_diffrn_reflns_limit_h_min -23
_diffrn_reflns_limit_k_max 11
_diffrn_reflns_limit_k_min -11
_diffrn_reflns_limit_l_max 17
_diffrn_reflns_limit_l_min -17
_diffrn_reflns_number 16614
_diffrn_reflns_theta_full 72.24
_diffrn_reflns_theta_max 72.24
_diffrn_reflns_theta_min 5.32
_exptl_absorpt_coefficient_mu 2.342
_exptl_absorpt_correction_T_max 0.9122
_exptl_absorpt_correction_T_min 0.6268
_exptl_absorpt_correction_type multi-scan
_exptl_absorpt_process_details SADABS
_exptl_crystal_colour colourless
_exptl_crystal_density_diffrn 1.356
_exptl_crystal_density_method 'not measured'
_exptl_crystal_description prism
_exptl_crystal_F_000 944
_exptl_crystal_size_max 0.22
_exptl_crystal_size_mid 0.12
_exptl_crystal_size_min 0.04
_refine_diff_density_max 0.404
_refine_diff_density_min -0.185
_refine_diff_density_rms 0.072
_refine_ls_extinction_method none
_refine_ls_goodness_of_fit_ref 1.122
_refine_ls_hydrogen_treatment 'NH free, others riding'
_refine_ls_matrix_type full
_refine_ls_number_parameters 153
_refine_ls_number_reflns 2186
_refine_ls_number_restraints 0
_refine_ls_restrained_S_all 1.122
_refine_ls_R_factor_all 0.0421
_refine_ls_R_factor_gt 0.0373
_refine_ls_shift/su_max 0.001
_refine_ls_shift/su_mean 0.000
_refine_ls_structure_factor_coef Fsqd
_refine_ls_weighting_details 'calc w=1/[\s^2^(Fo^2^)+(0.0487P)^2^+1.9290P] where P=(Fo^2^+2Fc^2^)/3'
_refine_ls_weighting_scheme calc
_refine_ls_wR_factor_gt 0.0910
_refine_ls_wR_factor_ref 0.0940
_reflns_number_gt 1950
_reflns_number_total 2186
_reflns_threshold_expression >2sigma(I)
_cod_data_source_file jo8b02496_si_002.cif
_cod_data_source_block meli2b_0msp
_cod_depositor_comments
;
The following automatic conversions were performed:

data item '_symmetry_cell_setting' value 'Monoclinic' was changed to
'monoclinic' in accordance with the
/home/data/users/saulius/crontab/automatic-downloads/current/ACS/lib/dictionaries/cif_core.dic
dictionary named 'cif_core.dic' version 2.4.2 last updated on
2011-04-26.

Automatic conversion script
Id: cif_fix_values 6909 2019-04-08 15:41:33Z antanas 
;
_cod_original_sg_symbol_H-M 'C 2/c'
_cod_database_code 4034854

loop_
_symmetry_equiv_pos_as_xyz
'x, y, z'
'-x, y, -z+1/2'
'x+1/2, y+1/2, z'
'-x+1/2, y+1/2, -z+1/2'
'-x, -y, -z'
'x, -y, z-1/2'
'-x+1/2, -y+1/2, -z'
'x+1/2, -y+1/2, z-1/2'

loop_
_atom_site_label
_atom_site_type_symbol
_atom_site_fract_x
_atom_site_fract_y
_atom_site_fract_z
_atom_site_U_iso_or_equiv
_atom_site_adp_type
_atom_site_occupancy
_atom_site_symmetry_multiplicity
_atom_site_calc_flag
_atom_site_refinement_flags
S1 S 0.64018(2) 0.33705(4) 0.47671(3) 0.02190(15) Uani 1 1 d .
N1 N 0.66451(7) 0.08176(13) 0.43308(10) 0.0155(3) Uani 1 1 d .
H01 H 0.7139(13) 0.113(2) 0.4589(16) 0.026(5) Uiso 1 1 d .
N2 N 0.53394(7) 0.12246(13) 0.38895(11) 0.0164(3) Uani 1 1 d .
H02 H 0.5286(11) 0.037(2) 0.3684(15) 0.020(4) Uiso 1 1 d .
C1 C 0.64102(8) -0.04176(15) 0.36655(12) 0.0146(3) Uani 1 1 d .
C2 C 0.61047(8) -0.03037(15) 0.25165(12) 0.0139(3) Uani 1 1 d .
C3 C 0.58455(9) -0.15135(15) 0.18777(13) 0.0173(3) Uani 1 1 d .
H3 H 0.5629 -0.1459 0.1099 0.021 Uiso 1 1 calc R
C4 C 0.59002(9) -0.27969(16) 0.23679(14) 0.0215(3) Uani 1 1 d .
H4 H 0.5717 -0.3610 0.1922 0.026 Uiso 1 1 calc R
C5 C 0.62203(10) -0.28974(16) 0.35029(14) 0.0229(4) Uani 1 1 d .
H5 H 0.6269 -0.3779 0.3836 0.027 Uiso 1 1 calc R
C6 C 0.64711(9) -0.17023(16) 0.41541(13) 0.0196(3) Uani 1 1 d .
H6 H 0.6683 -0.1766 0.4931 0.024 Uiso 1 1 calc R
C7 C 0.38852(9) 0.10777(15) 0.29676(12) 0.0146(3) Uani 1 1 d .
C8 C 0.45952(9) 0.18442(15) 0.36467(12) 0.0152(3) Uani 1 1 d .
C9 C 0.45335(9) 0.31407(16) 0.40491(13) 0.0201(3) Uani 1 1 d .
H9 H 0.5010 0.3656 0.4523 0.024 Uiso 1 1 calc R
C10 C 0.37781(10) 0.36727(16) 0.37569(14) 0.0207(3) Uani 1 1 d .
H10 H 0.3742 0.4561 0.4025 0.025 Uiso 1 1 calc R
C11 C 0.30755(9) 0.29352(16) 0.30824(13) 0.0205(3) Uani 1 1 d .
H11 H 0.2560 0.3312 0.2884 0.025 Uiso 1 1 calc R
C12 C 0.31351(9) 0.16365(15) 0.27006(13) 0.0183(3) Uani 1 1 d .
H12 H 0.2655 0.1117 0.2248 0.022 Uiso 1 1 calc R
C13 C 0.61017(9) 0.17425(15) 0.43002(12) 0.0148(3) Uani 1 1 d .

loop_
_atom_site_aniso_label
_atom_site_aniso_U_11
_atom_site_aniso_U_22
_atom_site_aniso_U_33
_atom_site_aniso_U_23
_atom_site_aniso_U_13
_atom_site_aniso_U_12
S1 0.0174(2) 0.0162(2) 0.0325(2) -0.00933(15) 0.01290(18) -0.00479(13)
N1 0.0111(6) 0.0164(6) 0.0172(6) -0.0028(5) 0.0059(5) -0.0014(5)
N2 0.0145(6) 0.0123(6) 0.0217(7) -0.0047(5) 0.0087(5) -0.0015(5)
C1 0.0101(6) 0.0146(7) 0.0188(7) -0.0008(6) 0.0070(5) 0.0013(5)
C2 0.0096(6) 0.0134(7) 0.0183(7) 0.0011(5) 0.0067(5) 0.0025(5)
C3 0.0155(7) 0.0177(7) 0.0187(7) -0.0026(6) 0.0087(6) 0.0005(5)
C4 0.0215(8) 0.0124(7) 0.0305(9) -0.0052(6) 0.0131(7) -0.0004(6)
C5 0.0242(8) 0.0136(7) 0.0322(9) 0.0049(6) 0.0153(7) 0.0026(6)
C6 0.0190(7) 0.0188(8) 0.0199(8) 0.0046(6) 0.0091(6) 0.0023(6)
C7 0.0169(7) 0.0130(7) 0.0146(7) 0.0014(5) 0.0085(6) 0.0006(5)
C8 0.0148(7) 0.0157(7) 0.0157(7) 0.0000(5) 0.0081(6) 0.0003(5)
C9 0.0187(8) 0.0181(7) 0.0231(8) -0.0053(6) 0.0103(6) -0.0027(6)
C10 0.0243(8) 0.0153(7) 0.0261(8) -0.0033(6) 0.0156(7) 0.0011(6)
C11 0.0173(7) 0.0210(8) 0.0247(8) 0.0011(6) 0.0118(6) 0.0051(6)
C12 0.0149(7) 0.0191(8) 0.0196(7) 0.0001(6) 0.0078(6) -0.0008(6)
C13 0.0144(7) 0.0173(7) 0.0118(7) -0.0003(5) 0.0061(6) -0.0005(5)

loop_
_atom_type_symbol
_atom_type_description
_atom_type_scat_dispersion_real
_atom_type_scat_dispersion_imag
_atom_type_scat_source
C C 0.0181 0.0091 'International Tables Vol C Tables 4.2.6.8 and 6.1.1.4'
H H 0.0000 0.0000 'International Tables Vol C Tables 4.2.6.8 and 6.1.1.4'
N N 0.0311 0.0180 'International Tables Vol C Tables 4.2.6.8 and 6.1.1.4'
S S 0.3331 0.5567 'International Tables Vol C Tables 4.2.6.8 and 6.1.1.4'

loop_
_geom_angle_atom_site_label_1
_geom_angle_atom_site_label_2
_geom_angle_atom_site_label_3
_geom_angle
_geom_angle_site_symmetry_3
C13 N1 C1 122.87(12) .
C13 N1 H01 116.0(13) .
C1 N1 H01 117.9(13) .
C13 N2 C8 132.63(13) .
C13 N2 H02 114.3(12) .
C8 N2 H02 112.8(12) .
C6 C1 C2 120.90(13) .
C6 C1 N1 119.88(13) .
C2 C1 N1 119.21(13) .
C3 C2 C1 118.18(13) .
C3 C2 C7 122.21(13) 2_655
C1 C2 C7 119.50(12) 2_655
C4 C3 C2 120.76(14) .
C4 C3 H3 119.6 .
C2 C3 H3 119.6 .
C5 C4 C3 120.41(14) .
C5 C4 H4 119.8 .
C3 C4 H4 119.8 .
C4 C5 C6 119.82(14) .
C4 C5 H5 120.1 .
C6 C5 H5 120.1 .
C1 C6 C5 119.90(15) .
C1 C6 H6 120.1 .
C5 C6 H6 120.1 .
C12 C7 C8 119.17(13) .
C12 C7 C2 118.01(13) 2_655
C8 C7 C2 122.79(13) 2_655
C9 C8 C7 119.34(13) .
C9 C8 N2 124.00(13) .
C7 C8 N2 116.65(13) .
C10 C9 C8 120.00(14) .
C10 C9 H9 120.0 .
C8 C9 H9 120.0 .
C11 C10 C9 121.21(14) .
C11 C10 H10 119.4 .
C9 C10 H10 119.4 .
C10 C11 C12 118.97(14) .
C10 C11 H11 120.5 .
C12 C11 H11 120.5 .
C11 C12 C7 121.29(14) .
C11 C12 H12 119.4 .
C7 C12 H12 119.4 .
N1 C13 N2 114.40(13) .
N1 C13 S1 119.71(11) .
N2 C13 S1 125.88(11) .

loop_
_geom_bond_atom_site_label_1
_geom_bond_atom_site_label_2
_geom_bond_distance
_geom_bond_site_symmetry_2
S1 C13 1.6823(15) .
N1 C13 1.3522(19) .
N1 C1 1.4342(18) .
N1 H01 0.87(2) .
N2 C13 1.3609(19) .
N2 C8 1.4159(19) .
N2 H02 0.863(19) .
C1 C6 1.389(2) .
C1 C2 1.408(2) .
C2 C3 1.397(2) .
C2 C7 1.4966(19) 2_655
C3 C4 1.391(2) .
C3 H3 0.9500 .
C4 C5 1.385(2) .
C4 H4 0.9500 .
C5 C6 1.393(2) .
C5 H5 0.9500 .
C6 H6 0.9500 .
C7 C12 1.393(2) .
C7 C8 1.407(2) .
C7 C2 1.4966(19) 2_655
C8 C9 1.398(2) .
C9 C10 1.384(2) .
C9 H9 0.9500 .
C10 C11 1.383(2) .
C10 H10 0.9500 .
C11 C12 1.387(2) .
C11 H11 0.9500 .
C12 H12 0.9500 .

loop_
_geom_hbond_atom_site_label_D
_geom_hbond_atom_site_label_H
_geom_hbond_atom_site_label_A
_geom_hbond_distance_DH
_geom_hbond_distance_HA
_geom_hbond_distance_DA
_geom_hbond_angle_DHA
_geom_hbond_site_symmetry_A
N1 H01 S1 0.87(2) 2.51(2) 3.3707(13) 170.4(18) 7_656
C10 H10 S1 0.95 2.71 3.6333(16) 163.0 5_666
C9 H9 S1 0.95 2.52 3.1895(16) 127.6 .

loop_
_geom_torsion_atom_site_label_1
_geom_torsion_atom_site_label_2
_geom_torsion_atom_site_label_3
_geom_torsion_atom_site_label_4
_geom_torsion
_geom_torsion_site_symmetry_1
_geom_torsion_site_symmetry_4
C13 N1 C1 C6 -106.13(17) . .
C13 N1 C1 C2 72.62(18) . .
C6 C1 C2 C3 1.6(2) . .
N1 C1 C2 C3 -177.15(12) . .
C6 C1 C2 C7 -174.68(13) . 2_655
N1 C1 C2 C7 6.59(19) . 2_655
C1 C2 C3 C4 -1.0(2) . .
C7 C2 C3 C4 175.17(13) 2_655 .
C2 C3 C4 C5 -0.6(2) . .
C3 C4 C5 C6 1.5(2) . .
C2 C1 C6 C5 -0.7(2) . .
N1 C1 C6 C5 178.08(13) . .
C4 C5 C6 C1 -0.9(2) . .
C12 C7 C8 C9 0.7(2) . .
C2 C7 C8 C9 178.72(13) 2_655 .
C12 C7 C8 N2 -179.96(13) . .
C2 C7 C8 N2 -2.0(2) 2_655 .
C13 N2 C8 C9 -16.6(3) . .
C13 N2 C8 C7 164.11(15) . .
C7 C8 C9 C10 -1.5(2) . .
N2 C8 C9 C10 179.22(14) . .
C8 C9 C10 C11 1.0(2) . .
C9 C10 C11 C12 0.3(2) . .
C10 C11 C12 C7 -1.2(2) . .
C8 C7 C12 C11 0.6(2) . .
C2 C7 C12 C11 -177.46(14) 2_655 .
C1 N1 C13 N2 20.3(2) . .
C1 N1 C13 S1 -160.51(11) . .
C8 N2 C13 N1 -174.99(14) . .
C8 N2 C13 S1 5.9(2) . .
